data_4104533
loop_
_publ_author_name
'Tianbiao Liu'
'Bin Li'
'Michael L. Singleton'
'Michael B. Hall'
'Marcetta Y. Darensbourg'

_publ_contact_author
; 
Tianbiao Leo Liu 
Texas A&M University 
Department of CHemistry 
College Station, TX, 77840 
USA 
;
_publ_contact_author_email tliu@mail.chem.tamu.edu
_publ_section_title
;
 Sulfur Oxygenates of Biomimetics of the Diiron Subsite of the
 [FeFe]-Hydrogenase Active Site: Properties and Oxygen Damage Repair
 Possibilities
;
_journal_name_full 'Journal of the American Chemical Society'
_journal_page_first 8296
_journal_page_last 8307
_journal_paper_doi 10.1021/ja9016528
_journal_volume 131
_journal_year 2009
_chemical_formula_sum 'C9 H6 Fe2 O7 S2'
_chemical_formula_weight 401.96
_chemical_name_systematic
; 
 ? 
;
_space_group_IT_number 161
_symmetry_cell_setting rhombohedral
_symmetry_space_group_name_Hall 'P 3* -2n'
_symmetry_space_group_name_H-M 'R 3 c :R'
_atom_sites_solution_hydrogens geom
_atom_sites_solution_primary direct
_atom_sites_solution_secondary difmap
_audit_creation_method SHELXL-97
_cell_angle_alpha 112.2010(10)
_cell_angle_beta 112.2010(10)
_cell_angle_gamma 112.2010(10)
_cell_formula_units_Z 6
_cell_length_a 14.4533(9)
_cell_length_b 14.4533(9)
_cell_length_c 14.4533(9)
_cell_measurement_reflns_used 7824
_cell_measurement_temperature 163(2)
_cell_measurement_theta_max 28.12
_cell_measurement_theta_min 2.94
_cell_volume 2056.1(2)
_computing_cell_refinement 'Bruker SMART'
_computing_data_collection 'Bruker SMART'
_computing_data_reduction 'Bruker SAINT'
_computing_molecular_graphics 'Bruker SHELXTL'
_computing_publication_material 'Bruker SHELXTL'
_computing_structure_refinement 'SHELXL-97 (Sheldrick, 1997)'
_computing_structure_solution 'SHELXS-97 (Sheldrick, 1990)'
_diffrn_ambient_temperature 163(2)
_diffrn_measured_fraction_theta_full 0.968
_diffrn_measured_fraction_theta_max 0.968
_diffrn_measurement_device_type 'CCD area detector'
_diffrn_measurement_method 'phi and omega scans'
_diffrn_radiation_monochromator graphite
_diffrn_radiation_source 'fine-focus sealed tube'
_diffrn_radiation_type MoK\a
_diffrn_radiation_wavelength 0.71073
_diffrn_reflns_av_R_equivalents 0.0395
_diffrn_reflns_av_sigmaI/netI 0.0323
_diffrn_reflns_limit_h_max 18
_diffrn_reflns_limit_h_min -19
_diffrn_reflns_limit_k_max 9
_diffrn_reflns_limit_k_min -18
_diffrn_reflns_limit_l_max 18
_diffrn_reflns_limit_l_min -18
_diffrn_reflns_number 12395
_diffrn_reflns_theta_full 28.30
_diffrn_reflns_theta_max 28.30
_diffrn_reflns_theta_min 1.70
_exptl_absorpt_coefficient_mu 2.445
_exptl_absorpt_correction_T_max 0.7747
_exptl_absorpt_correction_T_min 0.7417
_exptl_absorpt_correction_type multi-scan
_exptl_absorpt_process_details 'SADABS; (Sheldrick, 2006)'
_exptl_crystal_colour red
_exptl_crystal_density_diffrn 1.948
_exptl_crystal_density_method 'not measured'
_exptl_crystal_description block
_exptl_crystal_F_000 1200
_exptl_crystal_size_max 0.13
_exptl_crystal_size_mid 0.12
_exptl_crystal_size_min 0.11
_refine_diff_density_max 1.703
_refine_diff_density_min -0.445
_refine_diff_density_rms 0.136
_refine_ls_abs_structure_details 'Flack H D (1983), Acta Cryst. A39, 876-881'
_refine_ls_abs_structure_Flack -0.04(2)
_refine_ls_extinction_method none
_refine_ls_goodness_of_fit_ref 1.078
_refine_ls_hydrogen_treatment riding
_refine_ls_matrix_type full
_refine_ls_number_parameters 181
_refine_ls_number_reflns 3178
_refine_ls_number_restraints 1
_refine_ls_restrained_S_all 1.078
_refine_ls_R_factor_all 0.0452
_refine_ls_R_factor_gt 0.0434
_refine_ls_shift/su_max 0.001
_refine_ls_shift/su_mean 0.000
_refine_ls_structure_factor_coef Fsqd
_refine_ls_weighting_details 'calc w=1/[\s^2^(Fo^2^)+(0.0741P)^2^+1.8038P] where P=(Fo^2^+2Fc^2^)/3'
_refine_ls_weighting_scheme calc
_refine_ls_wR_factor_gt 0.1076
_refine_ls_wR_factor_ref 0.1097
_reflns_number_gt 3043
_reflns_number_total 3178
_reflns_threshold_expression >2sigma(I)
_cod_data_source_file ja9016528_si_002.cif
_cod_data_source_block data0m
_cod_depositor_comments
;
The following automatic conversions were performed:

'_symmetry_cell_setting' value 'Rhombohedral' changed to
'rhombohedral' according to the built-in table from CIF Core
dictionary named 'cif_core.dic' version 2.4.1 from 2010-06-29.

Automatic conversion script
Id: cif_fix_values 1715 2011-07-08 13:25:40Z adriana 
;
_cod_original_sg_symbol_H-M 'R 3 c'
_cod_database_code 4104533

loop_
_symmetry_equiv_pos_as_xyz
'x, y, z'
'z, x, y'
'y, z, x'
'y+1/2, x+1/2, z+1/2'
'x+1/2, z+1/2, y+1/2'
'z+1/2, y+1/2, x+1/2'

loop_
_atom_site_label
_atom_site_type_symbol
_atom_site_fract_x
_atom_site_fract_y
_atom_site_fract_z
_atom_site_U_iso_or_equiv
_atom_site_adp_type
_atom_site_occupancy
_atom_site_symmetry_multiplicity
_atom_site_calc_flag
_atom_site_refinement_flags
O1 O 0.3422(3) 0.2599(4) 0.6294(4) 0.0383(8) Uani 1 1 d .
Fe1 Fe 0.59996(5) 0.41129(5) 0.71106(5) 0.02304(15) Uani 1 1 d .
Fe2 Fe 0.73699(5) 0.41937(5) 0.89543(5) 0.02053(15) Uani 1 1 d .
S1 S 0.81113(9) 0.52421(9) 0.82690(9) 0.0220(2) Uani 1 1 d .
S2 S 0.61133(9) 0.26211(9) 0.69761(9) 0.0226(2) Uani 1 1 d .
C1 C 0.4424(4) 0.3204(5) 0.6615(4) 0.0283(9) Uani 1 1 d .
O3 O 0.5830(4) 0.2659(3) 0.9384(4) 0.0334(7) Uani 1 1 d .
O7 O 0.4987(3) 0.1375(3) 0.6420(3) 0.0300(7) Uani 1 1 d .
O5 O 0.9354(3) 0.3980(3) 1.0140(4) 0.0362(8) Uani 1 1 d .
C4 C 0.7869(4) 0.5667(4) 1.0217(4) 0.0247(9) Uani 1 1 d .
O6 O 0.5388(4) 0.3689(4) 0.4737(4) 0.0468(10) Uani 1 1 d .
C3 C 0.6402(4) 0.3290(4) 0.9213(4) 0.0251(8) Uani 1 1 d .
C9 C 0.6847(5) 0.2243(4) 0.6282(4) 0.0301(9) Uani 1 1 d .
H9A H 0.6739 0.1479 0.6166 0.036 Uiso 1 1 calc R
H9B H 0.6403 0.2039 0.5438 0.036 Uiso 1 1 calc R
C5 C 0.8606(4) 0.4077(4) 0.9684(4) 0.0277(9) Uani 1 1 d .
C2 C 0.6234(5) 0.5594(5) 0.7919(5) 0.0318(10) Uani 1 1 d .
C6 C 0.5593(5) 0.3834(5) 0.5640(5) 0.0309(10) Uani 1 1 d .
C8 C 0.8231(6) 0.3272(6) 0.7036(6) 0.0405(12) Uani 1 1 d .
H8A H 0.8526 0.2999 0.6548 0.049 Uiso 1 1 calc R
H8B H 0.8692 0.3373 0.7820 0.049 Uiso 1 1 calc R
O4 O 0.8218(4) 0.6629(3) 1.1014(3) 0.0324(7) Uani 1 1 d .
C7 C 0.8572(5) 0.4542(5) 0.7383(5) 0.0281(9) Uani 1 1 d .
H7A H 0.8189 0.4455 0.6596 0.034 Uiso 1 1 calc R
H7B H 0.9496 0.5136 0.7877 0.034 Uiso 1 1 calc R
O2 O 0.6391(4) 0.6525(4) 0.8422(4) 0.0450(10) Uani 1 1 d .

loop_
_atom_site_aniso_label
_atom_site_aniso_U_11
_atom_site_aniso_U_22
_atom_site_aniso_U_33
_atom_site_aniso_U_23
_atom_site_aniso_U_13
_atom_site_aniso_U_12
O1 0.0298(18) 0.049(2) 0.044(2) 0.0317(19) 0.0244(17) 0.0245(17)
Fe1 0.0221(3) 0.0261(3) 0.0233(3) 0.0160(3) 0.0138(3) 0.0153(3)
Fe2 0.0207(3) 0.0205(3) 0.0202(3) 0.0124(2) 0.0124(2) 0.0124(2)
S1 0.0221(5) 0.0214(5) 0.0219(5) 0.0130(4) 0.0138(4) 0.0127(4)
S2 0.0191(4) 0.0219(5) 0.0208(4) 0.0117(4) 0.0105(4) 0.0109(4)
C1 0.028(2) 0.033(2) 0.025(2) 0.0174(19) 0.0156(19) 0.020(2)
O3 0.0392(19) 0.0290(16) 0.043(2) 0.0229(16) 0.0318(17) 0.0206(15)
O7 0.0213(15) 0.0261(16) 0.0287(16) 0.0168(14) 0.0101(13) 0.0095(13)
O5 0.0277(17) 0.0341(18) 0.042(2) 0.0240(17) 0.0157(16) 0.0196(15)
C4 0.023(2) 0.028(2) 0.027(2) 0.019(2) 0.0163(19) 0.0148(19)
O6 0.050(2) 0.048(2) 0.034(2) 0.0285(19) 0.0249(19) 0.021(2)
C3 0.027(2) 0.023(2) 0.029(2) 0.0144(18) 0.0187(19) 0.0176(18)
C9 0.032(2) 0.026(2) 0.024(2) 0.0083(18) 0.0172(19) 0.018(2)
C5 0.027(2) 0.024(2) 0.027(2) 0.0132(18) 0.0158(19) 0.0150(18)
C2 0.031(2) 0.035(3) 0.034(2) 0.021(2) 0.019(2) 0.024(2)
C6 0.026(2) 0.032(2) 0.033(2) 0.023(2) 0.0161(19) 0.0153(19)
C8 0.042(3) 0.045(3) 0.040(3) 0.024(2) 0.029(2) 0.029(3)
O4 0.0411(19) 0.0280(17) 0.0308(17) 0.0172(14) 0.0232(16) 0.0221(16)
C7 0.029(2) 0.033(2) 0.035(2) 0.024(2) 0.023(2) 0.0216(19)
O2 0.052(2) 0.045(2) 0.049(2) 0.026(2) 0.032(2) 0.038(2)

loop_
_atom_type_symbol
_atom_type_description
_atom_type_scat_dispersion_real
_atom_type_scat_dispersion_imag
_atom_type_scat_source
C C 0.0033 0.0016 'International Tables Vol C Tables 4.2.6.8 and 6.1.1.4'
H H 0.0000 0.0000 'International Tables Vol C Tables 4.2.6.8 and 6.1.1.4'
O O 0.0106 0.0060 'International Tables Vol C Tables 4.2.6.8 and 6.1.1.4'
S S 0.1246 0.1234 'International Tables Vol C Tables 4.2.6.8 and 6.1.1.4'
Fe Fe 0.3463 0.8444 'International Tables Vol C Tables 4.2.6.8 and 6.1.1.4'

loop_
_geom_angle_atom_site_label_1
_geom_angle_atom_site_label_2
_geom_angle_atom_site_label_3
_geom_angle
C1 Fe1 C6 97.1(2)
C1 Fe1 C2 92.7(2)
C6 Fe1 C2 100.4(2)
C1 Fe1 S2 89.68(16)
C6 Fe1 S2 103.93(16)
C2 Fe1 S2 155.11(17)
C1 Fe1 S1 161.29(16)
C6 Fe1 S1 101.26(16)
C2 Fe1 S1 87.65(16)
S2 Fe1 S1 82.40(4)
C1 Fe1 Fe2 106.41(16)
C6 Fe1 Fe2 146.26(16)
C2 Fe1 Fe2 102.33(16)
S2 Fe1 Fe2 53.46(3)
S1 Fe1 Fe2 55.45(3)
C3 Fe2 C5 94.3(2)
C3 Fe2 C4 92.87(19)
C5 Fe2 C4 103.9(2)
C3 Fe2 S2 90.02(15)
C5 Fe2 S2 106.04(15)
C4 Fe2 S2 149.61(14)
C3 Fe2 S1 164.43(15)
C5 Fe2 S1 100.78(15)
C4 Fe2 S1 87.24(14)
S2 Fe2 S1 82.20(4)
C3 Fe2 Fe1 109.55(15)
C5 Fe2 Fe1 147.09(15)
C4 Fe2 Fe1 97.37(14)
S2 Fe2 Fe1 53.50(3)
S1 Fe2 Fe1 55.09(3)
C7 S1 Fe1 111.21(17)
C7 S1 Fe2 112.92(16)
Fe1 S1 Fe2 69.46(4)
O7 S2 C9 104.9(2)
O7 S2 Fe2 123.10(15)
C9 S2 Fe2 116.21(16)
O7 S2 Fe1 121.66(14)
C9 S2 Fe1 116.24(17)
Fe2 S2 Fe1 73.04(4)
O1 C1 Fe1 178.2(4)
O4 C4 Fe2 177.4(4)
O3 C3 Fe2 174.0(4)
C8 C9 S2 114.8(3)
C8 C9 H9A 108.6
S2 C9 H9A 108.6
C8 C9 H9B 108.6
S2 C9 H9B 108.6
H9A C9 H9B 107.6
O5 C5 Fe2 178.0(4)
O2 C2 Fe1 179.1(5)
O6 C6 Fe1 177.2(5)
C9 C8 C7 115.4(5)
C9 C8 H8A 108.4
C7 C8 H8A 108.4
C9 C8 H8B 108.4
C7 C8 H8B 108.4
H8A C8 H8B 107.5
C8 C7 S1 117.1(3)
C8 C7 H7A 108.0
S1 C7 H7A 108.0
C8 C7 H7B 108.0
S1 C7 H7B 108.0
H7A C7 H7B 107.3

loop_
_geom_bond_atom_site_label_1
_geom_bond_atom_site_label_2
_geom_bond_distance
O1 C1 1.143(6)
Fe1 C1 1.794(5)
Fe1 C6 1.804(5)
Fe1 C2 1.823(5)
Fe1 S2 2.1654(12)
Fe1 S1 2.2563(12)
Fe1 Fe2 2.5765(8)
Fe2 C3 1.785(5)
Fe2 C5 1.809(5)
Fe2 C4 1.815(5)
Fe2 S2 2.1643(12)
Fe2 S1 2.2660(11)
S1 C7 1.813(5)
S2 O7 1.497(3)
S2 C9 1.806(5)
O3 C3 1.155(6)
O5 C5 1.126(6)
C4 O4 1.156(6)
O6 C6 1.136(6)
C9 C8 1.509(8)
C9 H9A 0.9900
C9 H9B 0.9900
C2 O2 1.139(7)
C8 C7 1.515(8)
C8 H8A 0.9900
C8 H8B 0.9900
C7 H7A 0.9900
C7 H7B 0.9900

loop_
_geom_torsion_atom_site_label_1
_geom_torsion_atom_site_label_2
_geom_torsion_atom_site_label_3
_geom_torsion_atom_site_label_4
_geom_torsion
C1 Fe1 Fe2 C3 2.2(2)
C6 Fe1 Fe2 C3 -130.1(3)
C2 Fe1 Fe2 C3 98.7(2)
S2 Fe1 Fe2 C3 -74.80(15)
S1 Fe1 Fe2 C3 177.12(15)
C1 Fe1 Fe2 C5 136.3(3)
C6 Fe1 Fe2 C5 4.0(4)
C2 Fe1 Fe2 C5 -127.2(3)
S2 Fe1 Fe2 C5 59.3(3)
S1 Fe1 Fe2 C5 -48.8(3)
C1 Fe1 Fe2 C4 -93.5(2)
C6 Fe1 Fe2 C4 134.2(3)
C2 Fe1 Fe2 C4 3.0(2)
S2 Fe1 Fe2 C4 -170.51(15)
S1 Fe1 Fe2 C4 81.41(14)
C1 Fe1 Fe2 S2 76.98(16)
C6 Fe1 Fe2 S2 -55.3(3)
C2 Fe1 Fe2 S2 173.54(17)
S1 Fe1 Fe2 S2 -108.08(5)
C1 Fe1 Fe2 S1 -174.94(17)
C6 Fe1 Fe2 S1 52.8(3)
C2 Fe1 Fe2 S1 -78.38(17)
S2 Fe1 Fe2 S1 108.08(5)
C1 Fe1 S1 C7 122.8(5)
C6 Fe1 S1 C7 -45.7(2)
C2 Fe1 S1 C7 -145.8(2)
S2 Fe1 S1 C7 57.10(17)
Fe2 Fe1 S1 C7 107.50(17)
C1 Fe1 S1 Fe2 15.3(5)
C6 Fe1 S1 Fe2 -153.18(17)
C2 Fe1 S1 Fe2 106.72(16)
S2 Fe1 S1 Fe2 -50.40(4)
C3 Fe2 S1 C7 -115.3(6)
C5 Fe2 S1 C7 50.3(2)
C4 Fe2 S1 C7 153.9(2)
S2 Fe2 S1 C7 -54.66(18)
Fe1 Fe2 S1 C7 -105.14(18)
C3 Fe2 S1 Fe1 -10.2(5)
C5 Fe2 S1 Fe1 155.41(15)
C4 Fe2 S1 Fe1 -100.96(14)
S2 Fe2 S1 Fe1 50.47(4)
C3 Fe2 S2 O7 -2.6(2)
C5 Fe2 S2 O7 91.9(2)
C4 Fe2 S2 O7 -98.3(3)
S1 Fe2 S2 O7 -169.04(17)
Fe1 Fe2 S2 O7 -117.15(18)
C3 Fe2 S2 C9 -134.0(2)
C5 Fe2 S2 C9 -39.5(3)
C4 Fe2 S2 C9 130.3(3)
S1 Fe2 S2 C9 59.52(19)
Fe1 Fe2 S2 C9 111.4(2)
C3 Fe2 S2 Fe1 114.58(14)
C5 Fe2 S2 Fe1 -150.92(16)
C4 Fe2 S2 Fe1 18.9(3)
S1 Fe2 S2 Fe1 -51.89(4)
C1 Fe1 S2 O7 8.0(2)
C6 Fe1 S2 O7 -89.2(2)
C2 Fe1 S2 O7 103.7(4)
S1 Fe1 S2 O7 171.03(17)
Fe2 Fe1 S2 O7 118.86(17)
C1 Fe1 S2 C9 137.8(2)
C6 Fe1 S2 C9 40.6(2)
C2 Fe1 S2 C9 -126.5(4)
S1 Fe1 S2 C9 -59.20(18)
Fe2 Fe1 S2 C9 -111.37(18)
C1 Fe1 S2 Fe2 -110.83(15)
C6 Fe1 S2 Fe2 151.95(16)
C2 Fe1 S2 Fe2 -15.1(4)
S1 Fe1 S2 Fe2 52.17(4)
C6 Fe1 C1 O1 100(14)
C2 Fe1 C1 O1 -160(14)
S2 Fe1 C1 O1 -4(14)
S1 Fe1 C1 O1 -69(14)
Fe2 Fe1 C1 O1 -56(14)
C3 Fe2 C4 O4 175(9)
C5 Fe2 C4 O4 80(9)
S2 Fe2 C4 O4 -90(9)
S1 Fe2 C4 O4 -21(9)
Fe1 Fe2 C4 O4 -75(9)
C5 Fe2 C3 O3 -24(4)
C4 Fe2 C3 O3 -128(4)
S2 Fe2 C3 O3 82(4)
S1 Fe2 C3 O3 142(4)
Fe1 Fe2 C3 O3 133(4)
O7 S2 C9 C8 -156.6(4)
Fe2 S2 C9 C8 -17.1(5)
Fe1 S2 C9 C8 66.0(4)
C3 Fe2 C5 O5 9(14)
C4 Fe2 C5 O5 103(14)
S2 Fe2 C5 O5 -82(14)
S1 Fe2 C5 O5 -167(14)
Fe1 Fe2 C5 O5 -128(14)
C1 Fe1 C2 O2 -151(37)
C6 Fe1 C2 O2 -54(37)
S2 Fe1 C2 O2 114(37)
S1 Fe1 C2 O2 47(37)
Fe2 Fe1 C2 O2 101(37)
C1 Fe1 C6 O6 178(100)
C2 Fe1 C6 O6 84(10)
S2 Fe1 C6 O6 -90(10)
S1 Fe1 C6 O6 -5(10)
Fe2 Fe1 C6 O6 -47(10)
S2 C9 C8 C7 -53.9(6)
C9 C8 C7 S1 57.4(6)
Fe1 S1 C7 C8 -66.7(4)
Fe2 S1 C7 C8 9.2(5)
